data_4120876
loop_
_publ_author_name
'Samuel W. Eaton'
'Leah E. Shoer'
'Steven D. Karlen'
'Scott M. Dyar'
'Eric A. Margulies'
'Brad S. Veldkamp'
'Charusheela Ramanan'
'Daniel A. Hartzler'
'Sergei Savikhin'
'Tobin J. Marks'
'Michael R. Wasielewski'

_publ_section_title
;
 Singlet Exciton Fission in Polycrystalline Thin Films of a Slip-Stacked
 Perylenediimide
;
_journal_name_full 'Journal of the American Chemical Society'
_journal_page_first 14701
_journal_page_last 14712
_journal_paper_doi 10.1021/ja4053174
_journal_volume 135
_journal_year 2013
_chemical_formula_moiety 'C64 H58 N2 O4'
_chemical_formula_sum 'C64 H58 N2 O4'
_chemical_formula_weight 919.12
_chemical_name_systematic
; 
 ? 
;
_space_group_IT_number 2
_symmetry_cell_setting triclinic
_symmetry_space_group_name_Hall '-P 1'
_symmetry_space_group_name_H-M 'P -1'
_atom_sites_solution_hydrogens geom
_atom_sites_solution_primary direct
_atom_sites_solution_secondary difmap
_audit_creation_method SHELXL-97
_cell_angle_alpha 93.643(11)
_cell_angle_beta 99.206(11)
_cell_angle_gamma 105.959(8)
_cell_formula_units_Z 2
_cell_length_a 9.8742(11)
_cell_length_b 15.5304(17)
_cell_length_c 16.387(3)
_cell_measurement_temperature 100(2)
_cell_volume 2369.6(6)
_computing_cell_refinement 'Bruker SAINT'
_computing_data_collection 'Bruker APEX2'
_computing_data_reduction 'Bruker SAINT'
_computing_molecular_graphics 'Bruker SHELXTL'
_computing_publication_material 'Bruker SHELXTL'
_computing_structure_refinement 'SHELXL-97 (Sheldrick, 1997)'
_computing_structure_solution 'SHELXS-97 (Sheldrick, 1990)'
_diffrn_ambient_temperature 100(2)
_diffrn_measured_fraction_theta_full 0.935
_diffrn_measured_fraction_theta_max 0.935
_diffrn_measurement_device_type 'Bruker APEX-II CCD'
_diffrn_measurement_method '\f and \w scans'
_diffrn_radiation_monochromator graphite
_diffrn_radiation_source 'fine-focus sealed tube'
_diffrn_radiation_type CuK\a
_diffrn_radiation_wavelength 1.54178
_diffrn_reflns_av_R_equivalents 0.1063
_diffrn_reflns_av_sigmaI/netI 0.1810
_diffrn_reflns_limit_h_max 9
_diffrn_reflns_limit_h_min -5
_diffrn_reflns_limit_k_max 14
_diffrn_reflns_limit_k_min -15
_diffrn_reflns_limit_l_max 16
_diffrn_reflns_limit_l_min -16
_diffrn_reflns_number 8277
_diffrn_reflns_theta_full 50.43
_diffrn_reflns_theta_max 50.43
_diffrn_reflns_theta_min 4.74
_diffrn_standards_number 0
_exptl_absorpt_coefficient_mu 0.621
_exptl_absorpt_correction_T_max 0.7529
_exptl_absorpt_correction_T_min 0.3947
_exptl_absorpt_correction_type multi-scan
_exptl_absorpt_process_details 'Sadabs (Bruker)'
_exptl_crystal_colour red
_exptl_crystal_density_diffrn 1.288
_exptl_crystal_description Needle
_exptl_crystal_F_000 976
_exptl_crystal_size_max 0.236
_exptl_crystal_size_mid 0.033
_exptl_crystal_size_min 0.022
_refine_diff_density_max 0.416
_refine_diff_density_min -0.580
_refine_diff_density_rms 0.112
_refine_ls_extinction_method none
_refine_ls_goodness_of_fit_ref 1.275
_refine_ls_hydrogen_treatment mixed
_refine_ls_matrix_type full
_refine_ls_number_parameters 633
_refine_ls_number_reflns 4642
_refine_ls_number_restraints 694
_refine_ls_restrained_S_all 1.195
_refine_ls_R_factor_all 0.2272
_refine_ls_R_factor_gt 0.1040
_refine_ls_shift/su_max 0.000
_refine_ls_shift/su_mean 0.000
_refine_ls_structure_factor_coef Fsqd
_refine_ls_weighting_details 'calc w=1/[\s^2^(Fo^2^)+(0.1000P)^2^+0.0000P] where P=(Fo^2^+2Fc^2^)/3'
_refine_ls_weighting_scheme calc
_refine_ls_wR_factor_gt 0.2514
_refine_ls_wR_factor_ref 0.3114
_reflns_number_gt 1826
_reflns_number_total 4642
_reflns_threshold_expression >2sigma(I)
_cod_data_source_file ja4053174_si_002.cif
_cod_data_source_block cr134m
_cod_original_cell_volume 2369.6(5)
_cod_database_code 4120876

loop_
_symmetry_equiv_pos_as_xyz
'x, y, z'
'-x, -y, -z'

loop_
_atom_site_label
_atom_site_type_symbol
_atom_site_fract_x
_atom_site_fract_y
_atom_site_fract_z
_atom_site_U_iso_or_equiv
_atom_site_adp_type
_atom_site_occupancy
_atom_site_symmetry_multiplicity
_atom_site_calc_flag
_atom_site_refinement_flags
N1 N 1.2872(6) 0.7200(5) 0.6646(6) 0.0485(17) Uani 1 1 d U
N2 N 0.2002(6) 0.2815(5) 0.3188(6) 0.0449(16) Uani 1 1 d U
O1 O 1.2719(5) 0.8335(4) 0.5874(5) 0.0566(19) Uani 1 1 d U
O2 O 1.3019(5) 0.6149(4) 0.7531(5) 0.0475(17) Uani 1 1 d U
O3 O 0.2064(6) 0.3704(4) 0.2172(5) 0.0577(18) Uani 1 1 d U
O4 O 0.1940(5) 0.1829(4) 0.4163(5) 0.0559(18) Uani 1 1 d U
C1 C 1.2158(8) 0.7583(6) 0.6010(8) 0.049(2) Uani 1 1 d U
C2 C 1.0799(8) 0.6967(6) 0.5513(7) 0.0426(17) Uani 1 1 d U
C3 C 1.0080(8) 0.7282(6) 0.4858(7) 0.0408(16) Uani 1 1 d U
C4 C 0.8722(7) 0.6727(6) 0.4441(7) 0.0460(19) Uani 1 1 d U
H4 H 0.8230 0.6934 0.3983 0.055 Uiso 1 1 calc R
C5 C 0.8087(7) 0.5896(6) 0.4677(7) 0.0415(17) Uani 1 1 d U
C6 C 0.6735(7) 0.5269(6) 0.4178(7) 0.0431(17) Uani 1 1 d U
C7 C 0.6114(8) 0.5473(6) 0.3448(7) 0.0464(19) Uani 1 1 d U
H7 H 0.6578 0.6017 0.3246 0.056 Uiso 1 1 calc R
C8 C 0.4778(8) 0.4906(6) 0.2958(7) 0.0430(16) Uani 1 1 d U
C9 C 0.4069(8) 0.4162(6) 0.3306(7) 0.0439(17) Uani 1 1 d U
C10 C 0.2667(8) 0.3542(7) 0.2823(8) 0.048(2) Uani 1 1 d U
C11 C 0.2615(8) 0.2495(6) 0.3908(7) 0.0452(19) Uani 1 1 d U
C12 C 0.4031(8) 0.3105(6) 0.4384(7) 0.0425(17) Uani 1 1 d U
C13 C 0.4681(7) 0.2833(6) 0.5113(7) 0.0429(17) Uani 1 1 d U
C14 C 0.6003(7) 0.3436(6) 0.5522(7) 0.0458(19) Uani 1 1 d U
H14 H 0.6424 0.3300 0.6042 0.055 Uiso 1 1 calc R
C15 C 0.6715(7) 0.4193(6) 0.5228(7) 0.0413(17) Uani 1 1 d U
C16 C 0.8135(8) 0.4763(6) 0.5658(7) 0.0424(17) Uani 1 1 d U
C17 C 0.8862(7) 0.4477(6) 0.6335(7) 0.0405(18) Uani 1 1 d U
H17 H 0.8456 0.3897 0.6491 0.049 Uiso 1 1 calc R
C18 C 1.0208(8) 0.5031(6) 0.6808(7) 0.0417(17) Uani 1 1 d U
C19 C 1.0845(8) 0.5820(6) 0.6537(7) 0.0410(17) Uani 1 1 d U
C20 C 1.2316(8) 0.6385(6) 0.6961(8) 0.048(2) Uani 1 1 d U
C21 C 1.0156(7) 0.6145(6) 0.5820(7) 0.0403(17) Uani 1 1 d U
C22 C 0.8799(7) 0.5578(6) 0.5372(7) 0.0410(17) Uani 1 1 d U
C23 C 0.6050(7) 0.4469(6) 0.4511(7) 0.0408(17) Uani 1 1 d U
C24 C 0.4692(7) 0.3889(6) 0.4048(7) 0.0414(17) Uani 1 1 d U
C25 C 1.4311(7) 0.7789(6) 0.7074(7) 0.052(2) Uani 1 1 d U
H25A H 1.4818 0.8114 0.6659 0.063 Uiso 1 1 calc R
H25B H 1.4885 0.7409 0.7325 0.063 Uiso 1 1 calc R
C26 C 1.4198(7) 0.8472(6) 0.7750(7) 0.048(3) Uani 1 1 d U
H26A H 1.3954 0.8169 0.8243 0.057 Uiso 1 1 calc R
H26B H 1.3430 0.8744 0.7544 0.057 Uiso 1 1 calc R
C27 C 1.5651(8) 0.9214(6) 0.7994(7) 0.048(3) Uani 1 1 d U
H27A H 1.6400 0.8935 0.8217 0.058 Uiso 1 1 calc R
H27B H 1.5911 0.9483 0.7488 0.058 Uiso 1 1 calc R
C28 C 1.5635(8) 0.9967(6) 0.8644(7) 0.054(3) Uani 1 1 d U
H28A H 1.5293 0.9698 0.9133 0.065 Uiso 1 1 calc R
H28B H 1.4960 1.0292 0.8404 0.065 Uiso 1 1 calc R
C29 C 1.7136(8) 1.0636(6) 0.8924(7) 0.054(3) Uani 1 1 d U
H29A H 1.7800 1.0305 0.9166 0.065 Uiso 1 1 calc R
H29B H 1.7477 1.0887 0.8428 0.065 Uiso 1 1 calc R
C30 C 1.7200(8) 1.1413(6) 0.9560(7) 0.058(3) Uani 1 1 d U
H30A H 1.6657 1.1804 0.9296 0.069 Uiso 1 1 calc R
H30B H 1.6745 1.1170 1.0026 0.069 Uiso 1 1 calc R
C31 C 1.8736(8) 1.1968(6) 0.9895(7) 0.056(3) Uani 1 1 d U
H31A H 1.9275 1.1572 1.0150 0.067 Uiso 1 1 calc R
H31B H 1.9185 1.2208 0.9426 0.067 Uiso 1 1 calc R
C32 C 1.8858(8) 1.2744(6) 1.0532(8) 0.061(4) Uani 1 1 d U
H32A H 1.8353 1.3151 1.0278 0.091 Uiso 1 1 calc R
H32B H 1.9871 1.3073 1.0728 0.091 Uiso 1 1 calc R
H32C H 1.8429 1.2512 1.1002 0.091 Uiso 1 1 calc R
C33 C 0.0577(8) 0.2211(6) 0.2764(7) 0.054(2) Uani 1 1 d U
H33A H 0.0027 0.2576 0.2463 0.065 Uiso 1 1 calc R
H33B H 0.0041 0.1938 0.3191 0.065 Uiso 1 1 calc R
C34 C 0.0675(7) 0.1470(6) 0.2160(7) 0.050(3) Uani 1 1 d U
H34A H 0.1369 0.1173 0.2429 0.060 Uiso 1 1 calc R
H34B H 0.1030 0.1731 0.1672 0.060 Uiso 1 1 calc R
C35 C -0.0805(8) 0.0761(6) 0.1868(7) 0.050(3) Uani 1 1 d U
H35A H -0.1156 0.0505 0.2359 0.060 Uiso 1 1 calc R
H35B H -0.1496 0.1064 0.1604 0.060 Uiso 1 1 calc R
C36 C -0.0754(8) -0.0012(6) 0.1244(7) 0.055(3) Uani 1 1 d U
H36A H -0.0337 0.0245 0.0772 0.066 Uiso 1 1 calc R
H36B H -0.0126 -0.0348 0.1521 0.066 Uiso 1 1 calc R
C37 C -0.2256(8) -0.0665(6) 0.0913(7) 0.053(3) Uani 1 1 d U
H37A H -0.2652 -0.0939 0.1386 0.064 Uiso 1 1 calc R
H37B H -0.2893 -0.0321 0.0664 0.064 Uiso 1 1 calc R
C38 C -0.2258(8) -0.1415(6) 0.0265(7) 0.054(3) Uani 1 1 d U
H38A H -0.1628 -0.1764 0.0513 0.065 Uiso 1 1 calc R
H38B H -0.1862 -0.1143 -0.0208 0.065 Uiso 1 1 calc R
C39 C -0.3763(8) -0.2051(6) -0.0056(7) 0.053(3) Uani 1 1 d U
H39A H -0.4407 -0.1696 -0.0274 0.063 Uiso 1 1 calc R
H39B H -0.4137 -0.2350 0.0412 0.063 Uiso 1 1 calc R
C40 C -0.3777(9) -0.2770(6) -0.0743(8) 0.063(4) Uani 1 1 d U
H40A H -0.3268 -0.2481 -0.1166 0.095 Uiso 1 1 calc R
H40B H -0.4769 -0.3093 -0.1000 0.095 Uiso 1 1 calc R
H40C H -0.3300 -0.3197 -0.0504 0.095 Uiso 1 1 calc R
C41 C 1.0650(7) 0.8115(6) 0.4429(7) 0.0428(16) Uani 1 1 d U
C42 C 0.9923(8) 0.8743(6) 0.4378(7) 0.0429(19) Uani 1 1 d U
H42 H 0.9128 0.8702 0.4647 0.051 Uiso 1 1 calc R
C43 C 1.0404(8) 0.9458(7) 0.3907(7) 0.0497(19) Uani 1 1 d U
H43 H 0.9902 0.9897 0.3839 0.060 Uiso 1 1 calc R
C44 C 1.1560(8) 0.9528(6) 0.3551(7) 0.049(2) Uani 1 1 d U
H44 H 1.1872 1.0027 0.3251 0.058 Uiso 1 1 calc R
C45 C 1.2316(9) 0.8886(7) 0.3612(7) 0.053(2) Uani 1 1 d U
H45 H 1.3113 0.8922 0.3345 0.063 Uiso 1 1 calc R
C46 C 1.1830(8) 0.8186(6) 0.4089(7) 0.044(2) Uani 1 1 d U
H46 H 1.2342 0.7753 0.4175 0.053 Uiso 1 1 calc R
C47 C 0.4341(8) 0.5270(6) 0.2152(7) 0.0427(15) Uani 1 1 d U
C48 C 0.3175(8) 0.5578(6) 0.2033(7) 0.0443(19) Uani 1 1 d U
H48 H 0.2545 0.5504 0.2422 0.053 Uiso 1 1 calc R
C49 C 0.2919(9) 0.6006(6) 0.1325(7) 0.0479(19) Uani 1 1 d U
H49 H 0.2122 0.6242 0.1237 0.058 Uiso 1 1 calc R
C50 C 0.3809(8) 0.6087(6) 0.0754(7) 0.047(2) Uani 1 1 d U
H50 H 0.3631 0.6384 0.0276 0.056 Uiso 1 1 calc R
C51 C 0.4958(8) 0.5742(6) 0.0869(7) 0.0462(18) Uani 1 1 d U
H51 H 0.5562 0.5787 0.0468 0.055 Uiso 1 1 calc R
C52 C 0.5228(8) 0.5325(6) 0.1585(7) 0.0432(18) Uani 1 1 d U
H52 H 0.6018 0.5083 0.1676 0.052 Uiso 1 1 calc R
C53 C 0.4176(7) 0.2024(7) 0.5518(7) 0.0462(17) Uani 1 1 d U
C54 C 0.3965(8) 0.1148(6) 0.5133(7) 0.045(2) Uani 1 1 d U
H54 H 0.4067 0.1056 0.4570 0.054 Uiso 1 1 calc R
C55 C 0.3619(8) 0.0443(7) 0.5572(7) 0.047(2) Uani 1 1 d U
H55 H 0.3443 -0.0141 0.5288 0.056 Uiso 1 1 calc R
C56 C 0.3495(8) 0.0492(7) 0.6401(7) 0.049(2) Uani 1 1 d U
H56 H 0.3273 -0.0028 0.6686 0.059 Uiso 1 1 calc R
C57 C 0.3722(8) 0.1377(7) 0.6799(8) 0.056(2) Uani 1 1 d U
H57 H 0.3627 0.1464 0.7364 0.067 Uiso 1 1 calc R
C58 C 0.4080(8) 0.2101(7) 0.6360(8) 0.049(2) Uani 1 1 d U
H58 H 0.4274 0.2687 0.6642 0.059 Uiso 1 1 calc R
C59 C 1.0662(8) 0.4656(6) 0.7604(7) 0.0440(16) Uani 1 1 d U
C60 C 1.0856(8) 0.5174(6) 0.8357(7) 0.046(2) Uani 1 1 d U
H60 H 1.0810 0.5778 0.8374 0.055 Uiso 1 1 calc R
C61 C 1.1122(8) 0.4784(7) 0.9094(8) 0.0502(19) Uani 1 1 d U
H61 H 1.1249 0.5126 0.9617 0.060 Uiso 1 1 calc R
C62 C 1.1202(8) 0.3899(6) 0.9069(7) 0.049(2) Uani 1 1 d U
H62 H 1.1406 0.3649 0.9573 0.059 Uiso 1 1 calc R
C63 C 1.0984(8) 0.3390(7) 0.8318(8) 0.053(2) Uani 1 1 d U
H63 H 1.1018 0.2784 0.8296 0.064 Uiso 1 1 calc R
C64 C 1.0708(8) 0.3785(6) 0.7572(7) 0.0443(18) Uani 1 1 d U
H64 H 1.0556 0.3440 0.7048 0.053 Uiso 1 1 calc R

loop_
_atom_site_aniso_label
_atom_site_aniso_U_11
_atom_site_aniso_U_22
_atom_site_aniso_U_33
_atom_site_aniso_U_23
_atom_site_aniso_U_13
_atom_site_aniso_U_12
N1 0.015(2) 0.033(3) 0.079(4) -0.026(2) -0.006(2) -0.010(2)
N2 0.012(2) 0.036(3) 0.072(4) -0.031(2) 0.000(2) -0.006(2)
O1 0.033(3) 0.030(3) 0.085(6) -0.026(3) -0.007(3) -0.009(2)
O2 0.023(3) 0.034(3) 0.066(5) -0.030(3) -0.006(2) -0.008(3)
O3 0.025(3) 0.040(4) 0.085(5) -0.022(3) -0.012(3) -0.009(3)
O4 0.023(3) 0.047(4) 0.078(5) -0.022(3) 0.003(3) -0.012(2)
C1 0.021(3) 0.026(3) 0.082(5) -0.028(3) -0.005(3) -0.003(2)
C2 0.018(3) 0.029(3) 0.068(5) -0.027(2) 0.000(2) -0.003(2)
C3 0.020(3) 0.024(3) 0.068(4) -0.029(2) 0.002(2) 0.0001(19)
C4 0.020(3) 0.029(3) 0.076(5) -0.024(3) -0.002(3) -0.001(2)
C5 0.018(3) 0.026(3) 0.070(5) -0.029(3) 0.000(2) 0.001(2)
C6 0.014(3) 0.031(3) 0.073(4) -0.025(3) 0.000(2) 0.000(2)
C7 0.019(3) 0.027(4) 0.078(5) -0.024(3) -0.006(3) -0.003(2)
C8 0.021(3) 0.025(3) 0.070(4) -0.024(3) -0.002(2) -0.002(2)
C9 0.018(3) 0.028(4) 0.073(4) -0.022(3) -0.001(2) -0.002(2)
C10 0.016(3) 0.036(4) 0.078(5) -0.025(3) -0.002(3) -0.003(2)
C11 0.015(3) 0.033(4) 0.076(5) -0.027(3) 0.003(2) -0.001(2)
C12 0.017(3) 0.033(3) 0.067(4) -0.023(3) 0.003(2) -0.002(2)
C13 0.015(3) 0.035(3) 0.069(4) -0.020(3) 0.005(2) -0.003(2)
C14 0.017(3) 0.037(4) 0.069(5) -0.023(3) 0.002(3) -0.005(2)
C15 0.015(3) 0.028(3) 0.070(4) -0.027(3) 0.002(2) -0.001(2)
C16 0.018(3) 0.025(3) 0.073(5) -0.028(3) -0.001(2) -0.001(2)
C17 0.018(3) 0.026(3) 0.063(5) -0.030(3) 0.001(2) -0.006(2)
C18 0.019(3) 0.024(3) 0.067(4) -0.029(3) 0.000(2) -0.005(2)
C19 0.017(3) 0.020(3) 0.073(4) -0.030(3) -0.003(2) -0.003(2)
C20 0.017(3) 0.026(4) 0.082(5) -0.028(3) -0.007(3) -0.006(2)
C21 0.017(3) 0.024(3) 0.069(5) -0.029(2) 0.000(2) 0.000(2)
C22 0.016(3) 0.026(3) 0.070(5) -0.028(3) 0.000(2) 0.000(2)
C23 0.016(3) 0.028(3) 0.069(4) -0.028(3) 0.003(2) 0.001(2)
C24 0.017(3) 0.028(3) 0.070(4) -0.024(3) 0.002(2) 0.001(2)
C25 0.017(3) 0.034(4) 0.083(6) -0.032(3) -0.006(3) -0.012(2)
C26 0.019(3) 0.030(4) 0.075(6) -0.024(4) -0.002(4) -0.012(3)
C27 0.023(3) 0.023(4) 0.077(6) -0.020(4) -0.010(4) -0.012(3)
C28 0.024(3) 0.030(4) 0.085(6) -0.027(4) -0.014(4) -0.009(3)
C29 0.022(3) 0.029(4) 0.090(7) -0.030(4) -0.011(4) -0.008(3)
C30 0.026(3) 0.034(5) 0.091(7) -0.034(4) -0.016(4) -0.005(3)
C31 0.027(3) 0.031(5) 0.085(7) -0.028(4) -0.014(4) -0.009(3)
C32 0.034(5) 0.034(6) 0.087(9) -0.032(5) -0.016(5) -0.010(4)
C33 0.017(3) 0.038(4) 0.086(6) -0.036(3) -0.006(3) -0.009(2)
C34 0.018(3) 0.033(4) 0.078(6) -0.029(4) -0.011(4) -0.007(3)
C35 0.023(3) 0.025(4) 0.080(6) -0.023(4) -0.012(4) -0.010(3)
C36 0.024(3) 0.032(4) 0.084(6) -0.030(4) -0.013(4) -0.010(3)
C37 0.024(3) 0.031(4) 0.084(6) -0.031(4) -0.008(4) -0.010(3)
C38 0.026(3) 0.029(4) 0.087(7) -0.031(4) -0.010(4) -0.008(3)
C39 0.030(3) 0.026(5) 0.079(7) -0.022(4) -0.008(4) -0.013(3)
C40 0.037(5) 0.033(6) 0.092(9) -0.034(5) -0.016(5) -0.011(4)
C41 0.019(3) 0.032(3) 0.065(4) -0.025(3) 0.001(3) -0.0026(19)
C42 0.022(3) 0.031(4) 0.067(6) -0.017(3) 0.009(3) -0.002(3)
C43 0.026(3) 0.036(4) 0.073(6) -0.013(3) 0.003(3) -0.007(3)
C44 0.028(4) 0.033(4) 0.068(6) -0.011(4) 0.004(3) -0.012(3)
C45 0.032(4) 0.043(5) 0.070(6) -0.018(4) 0.007(3) -0.004(3)
C46 0.023(3) 0.031(4) 0.067(6) -0.024(3) 0.004(3) 0.000(3)
C47 0.020(3) 0.021(4) 0.070(4) -0.025(3) -0.005(2) -0.008(3)
C48 0.023(3) 0.030(5) 0.066(5) -0.020(4) -0.003(3) -0.004(3)
C49 0.027(4) 0.031(5) 0.069(6) -0.018(4) -0.006(3) -0.005(3)
C50 0.025(3) 0.033(5) 0.063(5) -0.017(4) -0.011(3) -0.009(3)
C51 0.027(3) 0.028(5) 0.064(4) -0.026(4) -0.009(3) -0.008(3)
C52 0.021(3) 0.025(5) 0.067(4) -0.025(4) -0.007(3) -0.005(3)
C53 0.015(3) 0.042(3) 0.069(4) -0.015(2) 0.007(3) -0.006(3)
C54 0.030(4) 0.038(3) 0.056(5) -0.007(3) 0.012(4) -0.011(4)
C55 0.024(4) 0.045(3) 0.060(5) -0.001(4) 0.013(4) -0.010(4)
C56 0.031(4) 0.044(3) 0.060(5) 0.000(4) 0.012(4) -0.008(4)
C57 0.035(4) 0.051(4) 0.067(4) -0.011(3) 0.004(4) -0.004(4)
C58 0.027(4) 0.042(4) 0.068(4) -0.016(3) 0.006(4) 0.001(4)
C59 0.020(3) 0.028(3) 0.068(3) -0.028(2) -0.003(3) -0.004(3)
C60 0.027(4) 0.023(4) 0.068(4) -0.028(3) -0.006(4) -0.010(3)
C61 0.023(3) 0.039(4) 0.068(4) -0.023(4) -0.005(4) -0.011(4)
C62 0.019(3) 0.038(4) 0.068(5) -0.013(4) -0.006(4) -0.014(4)
C63 0.032(4) 0.034(4) 0.076(5) -0.018(3) -0.006(5) -0.007(4)
C64 0.026(4) 0.030(3) 0.066(5) -0.025(3) 0.003(4) -0.001(3)

loop_
_atom_type_symbol
_atom_type_description
_atom_type_scat_dispersion_real
_atom_type_scat_dispersion_imag
_atom_type_scat_source
C C 0.0181 0.0091 'International Tables Vol C Tables 4.2.6.8 and 6.1.1.4'
H H 0.0000 0.0000 'International Tables Vol C Tables 4.2.6.8 and 6.1.1.4'
N N 0.0311 0.0180 'International Tables Vol C Tables 4.2.6.8 and 6.1.1.4'
O O 0.0492 0.0322 'International Tables Vol C Tables 4.2.6.8 and 6.1.1.4'

loop_
_geom_angle_atom_site_label_1
_geom_angle_atom_site_label_2
_geom_angle_atom_site_label_3
_geom_angle
C20 N1 C1 127.0(7)
C20 N1 C25 117.7(10)
C1 N1 C25 114.9(8)
C10 N2 C11 125.9(7)
C10 N2 C33 119.7(10)
C11 N2 C33 113.9(8)
O1 C1 N1 119.0(8)
O1 C1 C2 125.2(12)
N1 C1 C2 115.5(9)
C3 C2 C21 121.7(7)
C3 C2 C1 118.7(9)
C21 C2 C1 118.6(10)
C2 C3 C4 118.4(9)
C2 C3 C41 127.8(7)
C4 C3 C41 113.2(10)
C5 C4 C3 122.3(11)
C5 C4 H4 118.9
C3 C4 H4 118.9
C4 C5 C22 119.8(7)
C4 C5 C6 122.0(11)
C22 C5 C6 117.9(9)
C7 C6 C23 120.0(8)
C7 C6 C5 121.2(10)
C23 C6 C5 118.7(10)
C6 C7 C8 123.3(10)
C6 C7 H7 118.4
C8 C7 H7 118.4
C9 C8 C7 116.6(11)
C9 C8 C47 130.4(7)
C7 C8 C47 112.8(8)
C8 C9 C24 122.4(8)
C8 C9 C10 119.1(11)
C24 C9 C10 118.0(9)
O3 C10 N2 119.4(7)
O3 C10 C9 123.1(11)
N2 C10 C9 117.2(11)
O4 C11 N2 120.1(7)
O4 C11 C12 123.3(11)
N2 C11 C12 116.0(9)
C24 C12 C13 122.7(8)
C24 C12 C11 118.4(10)
C13 C12 C11 118.7(9)
C12 C13 C14 115.5(10)
C12 C13 C53 129.4(8)
C14 C13 C53 115.1(10)
C15 C14 C13 125.0(11)
C15 C14 H14 117.5
C13 C14 H14 117.5
C14 C15 C23 119.0(8)
C14 C15 C16 122.4(11)
C23 C15 C16 118.6(9)
C17 C16 C22 119.1(7)
C17 C16 C15 119.9(9)
C22 C16 C15 121.0(10)
C16 C17 C18 122.2(9)
C16 C17 H17 118.9
C18 C17 H17 118.9
C19 C18 C17 118.5(11)
C19 C18 C59 128.6(8)
C17 C18 C59 112.7(8)
C18 C19 C21 121.7(7)
C18 C19 C20 120.8(11)
C21 C19 C20 117.5(9)
O2 C20 N1 120.6(7)
O2 C20 C19 122.8(10)
N1 C20 C19 116.6(10)
C2 C21 C22 118.8(10)
C2 C21 C19 123.2(7)
C22 C21 C19 117.9(9)
C16 C22 C5 120.8(7)
C16 C22 C21 120.2(11)
C5 C22 C21 118.7(9)
C15 C23 C6 121.7(7)
C15 C23 C24 119.5(9)
C6 C23 C24 118.5(10)
C12 C24 C9 123.4(8)
C12 C24 C23 117.8(10)
C9 C24 C23 118.7(9)
N1 C25 C26 112.0(7)
N1 C25 H25A 109.2
C26 C25 H25A 109.2
N1 C25 H25B 109.2
C26 C25 H25B 109.2
H25A C25 H25B 107.9
C25 C26 C27 109.0(7)
C25 C26 H26A 109.9
C27 C26 H26A 109.9
C25 C26 H26B 109.9
C27 C26 H26B 109.9
H26A C26 H26B 108.3
C28 C27 C26 113.3(7)
C28 C27 H27A 108.9
C26 C27 H27A 108.9
C28 C27 H27B 108.9
C26 C27 H27B 108.9
H27A C27 H27B 107.7
C27 C28 C29 111.1(7)
C27 C28 H28A 109.4
C29 C28 H28A 109.4
C27 C28 H28B 109.4
C29 C28 H28B 109.4
H28A C28 H28B 108.0
C30 C29 C28 114.2(8)
C30 C29 H29A 108.7
C28 C29 H29A 108.7
C30 C29 H29B 108.7
C28 C29 H29B 108.7
H29A C29 H29B 107.6
C31 C30 C29 111.1(7)
C31 C30 H30A 109.4
C29 C30 H30A 109.4
C31 C30 H30B 109.4
C29 C30 H30B 109.4
H30A C30 H30B 108.0
C32 C31 C30 113.2(8)
C32 C31 H31A 108.9
C30 C31 H31A 108.9
C32 C31 H31B 108.9
C30 C31 H31B 108.9
H31A C31 H31B 107.8
C31 C32 H32A 109.5
C31 C32 H32B 109.5
H32A C32 H32B 109.5
C31 C32 H32C 109.5
H32A C32 H32C 109.5
H32B C32 H32C 109.5
N2 C33 C34 113.4(7)
N2 C33 H33A 108.9
C34 C33 H33A 108.9
N2 C33 H33B 108.9
C34 C33 H33B 108.9
H33A C33 H33B 107.7
C33 C34 C35 111.0(7)
C33 C34 H34A 109.4
C35 C34 H34A 109.4
C33 C34 H34B 109.4
C35 C34 H34B 109.4
H34A C34 H34B 108.0
C36 C35 C34 112.8(7)
C36 C35 H35A 109.0
C34 C35 H35A 109.0
C36 C35 H35B 109.0
C34 C35 H35B 109.0
H35A C35 H35B 107.8
C37 C36 C35 111.7(7)
C37 C36 H36A 109.3
C35 C36 H36A 109.3
C37 C36 H36B 109.3
C35 C36 H36B 109.3
H36A C36 H36B 107.9
C38 C37 C36 113.2(7)
C38 C37 H37A 108.9
C36 C37 H37A 108.9
C38 C37 H37B 108.9
C36 C37 H37B 108.9
H37A C37 H37B 107.8
C37 C38 C39 112.1(7)
C37 C38 H38A 109.2
C39 C38 H38A 109.2
C37 C38 H38B 109.2
C39 C38 H38B 109.2
H38A C38 H38B 107.9
C38 C39 C40 112.0(8)
C38 C39 H39A 109.2
C40 C39 H39A 109.2
C38 C39 H39B 109.2
C40 C39 H39B 109.2
H39A C39 H39B 107.9
C39 C40 H40A 109.5
C39 C40 H40B 109.5
H40A C40 H40B 109.5
C39 C40 H40C 109.5
H40A C40 H40C 109.5
H40B C40 H40C 109.5
C46 C41 C42 122.4(11)
C46 C41 C3 118.8(9)
C42 C41 C3 118.8(8)
C41 C42 C43 116.9(9)
C41 C42 H42 121.5
C43 C42 H42 121.5
C44 C43 C42 121.2(10)
C44 C43 H43 119.4
C42 C43 H43 119.4
C43 C44 C45 121.7(11)
C43 C44 H44 119.1
C45 C44 H44 119.1
C44 C45 C46 116.2(9)
C44 C45 H45 121.9
C46 C45 H45 121.9
C41 C46 C45 121.3(10)
C41 C46 H46 119.3
C45 C46 H46 119.3
C48 C47 C52 122.3(11)
C48 C47 C8 120.8(10)
C52 C47 C8 116.8(9)
C47 C48 C49 118.5(10)
C47 C48 H48 120.8
C49 C48 H48 120.8
C50 C49 C48 120.4(10)
C50 C49 H49 119.8
C48 C49 H49 119.8
C49 C50 C51 120.4(11)
C49 C50 H50 119.8
C51 C50 H50 119.8
C50 C51 C52 119.3(10)
C50 C51 H51 120.4
C52 C51 H51 120.4
C47 C52 C51 119.1(10)
C47 C52 H52 120.4
C51 C52 H52 120.4
C58 C53 C54 116.5(11)
C58 C53 C13 120.0(9)
C54 C53 C13 122.8(10)
C55 C54 C53 119.2(11)
C55 C54 H54 120.4
C53 C54 H54 120.4
C54 C55 C56 125.7(10)
C54 C55 H55 117.1
C56 C55 H55 117.1
C55 C56 C57 115.5(11)
C55 C56 H56 122.3
C57 C56 H56 122.3
C58 C57 C56 119.3(11)
C58 C57 H57 120.3
C56 C57 H57 120.3
C57 C58 C53 123.6(10)
C57 C58 H58 118.2
C53 C58 H58 118.2
C64 C59 C60 121.3(12)
C64 C59 C18 119.5(10)
C60 C59 C18 118.7(9)
C59 C60 C61 118.3(10)
C59 C60 H60 120.9
C61 C60 H60 120.9
C62 C61 C60 120.9(11)
C62 C61 H61 119.5
C60 C61 H61 119.5
C63 C62 C61 120.0(12)
C63 C62 H62 120.0
C61 C62 H62 120.0
C62 C63 C64 119.0(10)
C62 C63 H63 120.5
C64 C63 H63 120.5
C59 C64 C63 120.4(10)
C59 C64 H64 119.8
C63 C64 H64 119.8

loop_
_geom_bond_atom_site_label_1
_geom_bond_atom_site_label_2
_geom_bond_distance
N1 C20 1.401(15)
N1 C1 1.418(15)
N1 C25 1.495(9)
N2 C10 1.367(15)
N2 C11 1.420(14)
N2 C33 1.491(9)
O1 C1 1.198(12)
O2 C20 1.210(13)
O3 C10 1.212(14)
O4 C11 1.205(12)
C1 C2 1.492(11)
C2 C3 1.381(15)
C2 C21 1.422(14)
C3 C4 1.416(11)
C3 C41 1.526(15)
C4 C5 1.379(14)
C4 H4 0.9500
C5 C22 1.428(15)
C5 C6 1.496(11)
C6 C7 1.353(15)
C6 C23 1.428(15)
C7 C8 1.447(11)
C7 H7 0.9500
C8 C9 1.384(15)
C8 C47 1.515(15)
C9 C24 1.415(15)
C9 C10 1.514(12)
C11 C12 1.513(11)
C12 C24 1.406(15)
C12 C13 1.409(15)
C13 C14 1.413(11)
C13 C53 1.460(16)
C14 C15 1.354(14)
C14 H14 0.9500
C15 C23 1.402(15)
C15 C16 1.473(11)
C16 C17 1.389(15)
C16 C22 1.403(15)
C17 C18 1.436(11)
C17 H17 0.9500
C18 C19 1.354(15)
C18 C59 1.514(15)
C19 C21 1.451(15)
C19 C20 1.503(11)
C21 C22 1.437(11)
C23 C24 1.452(11)
C25 C26 1.523(12)
C25 H25A 0.9900
C25 H25B 0.9900
C26 C27 1.548(10)
C26 H26A 0.9900
C26 H26B 0.9900
C27 C28 1.536(12)
C27 H27A 0.9900
C27 H27B 0.9900
C28 C29 1.537(10)
C28 H28A 0.9900
C28 H28B 0.9900
C29 C30 1.525(12)
C29 H29A 0.9900
C29 H29B 0.9900
C30 C31 1.516(11)
C30 H30A 0.9900
C30 H30B 0.9900
C31 C32 1.509(13)
C31 H31A 0.9900
C31 H31B 0.9900
C32 H32A 0.9800
C32 H32B 0.9800
C32 H32C 0.9800
C33 C34 1.504(12)
C33 H33A 0.9900
C33 H33B 0.9900
C34 C35 1.550(10)
C34 H34A 0.9900
C34 H34B 0.9900
C35 C36 1.544(12)
C35 H35A 0.9900
C35 H35B 0.9900
C36 C37 1.539(10)
C36 H36A 0.9900
C36 H36B 0.9900
C37 C38 1.524(12)
C37 H37A 0.9900
C37 H37B 0.9900
C38 C39 1.529(10)
C38 H38A 0.9900
C38 H38B 0.9900
C39 C40 1.532(13)
C39 H39A 0.9900
C39 H39B 0.9900
C40 H40A 0.9800
C40 H40B 0.9800
C40 H40C 0.9800
C41 C46 1.351(12)
C41 C42 1.360(13)
C42 C43 1.411(15)
C42 H42 0.9500
C43 C44 1.343(13)
C43 H43 0.9500
C44 C45 1.401(14)
C44 H44 0.9500
C45 C46 1.401(15)
C45 H45 0.9500
C46 H46 0.9500
C47 C48 1.355(13)
C47 C52 1.366(14)
C48 C49 1.396(14)
C48 H48 0.9500
C49 C50 1.371(14)
C49 H49 0.9500
C50 C51 1.374(13)
C50 H50 0.9500
C51 C52 1.400(14)
C51 H51 0.9500
C52 H52 0.9500
C53 C58 1.398(14)
C53 C54 1.410(13)
C54 C55 1.345(15)
C54 H54 0.9500
C55 C56 1.382(13)
C55 H55 0.9500
C56 C57 1.427(14)
C56 H56 0.9500
C57 C58 1.368(16)
C57 H57 0.9500
C58 H58 0.9500
C59 C64 1.364(13)
C59 C60 1.386(13)
C60 C61 1.406(15)
C60 H60 0.9500
C61 C62 1.396(14)
C61 H61 0.9500
C62 C63 1.373(14)
C62 H62 0.9500
C63 C64 1.423(15)
C63 H63 0.9500
C64 H64 0.9500

loop_
_geom_torsion_atom_site_label_1
_geom_torsion_atom_site_label_2
_geom_torsion_atom_site_label_3
_geom_torsion_atom_site_label_4
_geom_torsion
C20 N1 C1 O1 171.5(9)
C25 N1 C1 O1 -1.7(14)
C20 N1 C1 C2 -13.4(14)
C25 N1 C1 C2 173.4(7)
O1 C1 C2 C3 -2.4(15)
N1 C1 C2 C3 -177.1(9)
O1 C1 C2 C21 -171.0(9)
N1 C1 C2 C21 14.3(12)
C21 C2 C3 C4 -5.7(14)
C1 C2 C3 C4 -173.9(8)
C21 C2 C3 C41 -176.1(8)
C1 C2 C3 C41 15.7(15)
C2 C3 C4 C5 1.3(13)
C41 C3 C4 C5 173.1(8)
C3 C4 C5 C22 0.9(14)
C3 C4 C5 C6 -172.9(8)
C4 C5 C6 C7 3.4(14)
C22 C5 C6 C7 -170.6(9)
C4 C5 C6 C23 -172.6(8)
C22 C5 C6 C23 13.4(12)
C23 C6 C7 C8 -1.6(15)
C5 C6 C7 C8 -177.5(8)
C6 C7 C8 C9 5.6(14)
C6 C7 C8 C47 -177.9(9)
C7 C8 C9 C24 -8.5(13)
C47 C8 C9 C24 175.8(9)
C7 C8 C9 C10 -179.9(8)
C47 C8 C9 C10 4.3(15)
C11 N2 C10 O3 174.3(9)
C33 N2 C10 O3 2.6(14)
C11 N2 C10 C9 -11.9(13)
C33 N2 C10 C9 176.4(8)
C8 C9 C10 O3 -6.5(14)
C24 C9 C10 O3 -178.3(10)
C8 C9 C10 N2 180.0(8)
C24 C9 C10 N2 8.2(13)
C10 N2 C11 O4 -177.9(8)
C33 N2 C11 O4 -5.8(13)
C10 N2 C11 C12 10.7(13)
C33 N2 C11 C12 -177.2(7)
O4 C11 C12 C24 -176.8(9)
N2 C11 C12 C24 -5.7(12)
O4 C11 C12 C13 7.7(14)
N2 C11 C12 C13 178.9(8)
C24 C12 C13 C14 4.5(14)
C11 C12 C13 C14 179.7(7)
C24 C12 C13 C53 -176.7(9)
C11 C12 C13 C53 -1.5(16)
C12 C13 C14 C15 -5.8(13)
C53 C13 C14 C15 175.2(9)
C13 C14 C15 C23 7.2(14)
C13 C14 C15 C16 -176.0(8)
C14 C15 C16 C17 7.6(13)
C23 C15 C16 C17 -175.6(9)
C14 C15 C16 C22 -175.2(9)
C23 C15 C16 C22 1.6(13)
C22 C16 C17 C18 6.6(14)
C15 C16 C17 C18 -176.1(8)
C16 C17 C18 C19 -6.1(13)
C16 C17 C18 C59 169.5(9)
C17 C18 C19 C21 4.4(13)
C59 C18 C19 C21 -170.4(9)
C17 C18 C19 C20 -174.3(8)
C59 C18 C19 C20 10.9(15)
C1 N1 C20 O2 -177.0(9)
C25 N1 C20 O2 -4.0(14)
C1 N1 C20 C19 5.0(14)
C25 N1 C20 C19 178.0(8)
C18 C19 C20 O2 3.4(15)
C21 C19 C20 O2 -175.4(9)
C18 C19 C20 N1 -178.6(9)
C21 C19 C20 N1 2.6(13)
C3 C2 C21 C22 7.7(13)
C1 C2 C21 C22 176.0(8)
C3 C2 C21 C19 -176.3(9)
C1 C2 C21 C19 -8.1(13)
C18 C19 C21 C2 -179.4(8)
C20 C19 C21 C2 -0.6(14)
C18 C19 C21 C22 -3.4(14)
C20 C19 C21 C22 175.3(7)
C17 C16 C22 C5 -180.0(8)
C15 C16 C22 C5 2.8(13)
C17 C16 C22 C21 -5.5(13)
C15 C16 C22 C21 177.3(8)
C4 C5 C22 C16 175.8(8)
C6 C5 C22 C16 -10.2(13)
C4 C5 C22 C21 1.2(13)
C6 C5 C22 C21 175.3(7)
C2 C21 C22 C16 -180.0(8)
C19 C21 C22 C16 3.9(13)
C2 C21 C22 C5 -5.3(12)
C19 C21 C22 C5 178.5(8)
C14 C15 C23 C6 178.9(8)
C16 C15 C23 C6 2.1(13)
C14 C15 C23 C24 -7.0(13)
C16 C15 C23 C24 176.1(7)
C7 C6 C23 C15 174.4(9)
C5 C6 C23 C15 -9.5(13)
C7 C6 C23 C24 0.3(13)
C5 C6 C23 C24 176.3(7)
C13 C12 C24 C9 178.5(9)
C11 C12 C24 C9 3.3(13)
C13 C12 C24 C23 -4.8(13)
C11 C12 C24 C23 180.0(8)
C8 C9 C24 C12 -175.9(8)
C10 C9 C24 C12 -4.4(14)
C8 C9 C24 C23 7.4(14)
C10 C9 C24 C23 178.9(7)
C15 C23 C24 C12 5.8(12)
C6 C23 C24 C12 -179.9(8)
C15 C23 C24 C9 -177.3(9)
C6 C23 C24 C9 -3.0(12)
C20 N1 C25 C26 -91.9(11)
C1 N1 C25 C26 82.0(12)
N1 C25 C26 C27 -164.5(9)
C25 C26 C27 C28 177.1(9)
C26 C27 C28 C29 174.6(10)
C27 C28 C29 C30 179.0(10)
C28 C29 C30 C31 172.1(10)
C29 C30 C31 C32 -179.7(10)
C10 N2 C33 C34 87.2(12)
C11 N2 C33 C34 -85.4(11)
N2 C33 C34 C35 169.1(10)
C33 C34 C35 C36 179.9(10)
C34 C35 C36 C37 -175.6(10)
C35 C36 C37 C38 177.3(10)
C36 C37 C38 C39 -179.7(10)
C37 C38 C39 C40 176.7(10)
C2 C3 C41 C46 57.2(14)
C4 C3 C41 C46 -113.6(9)
C2 C3 C41 C42 -124.9(10)
C4 C3 C41 C42 64.3(11)
C46 C41 C42 C43 3.7(14)
C3 C41 C42 C43 -174.0(8)
C41 C42 C43 C44 -2.4(14)
C42 C43 C44 C45 1.8(15)
C43 C44 C45 C46 -2.3(14)
C42 C41 C46 C45 -4.6(15)
C3 C41 C46 C45 173.2(8)
C44 C45 C46 C41 3.6(14)
C9 C8 C47 C48 63.8(13)
C7 C8 C47 C48 -112.1(8)
C9 C8 C47 C52 -120.3(10)
C7 C8 C47 C52 63.8(10)
C52 C47 C48 C49 -3.3(12)
C8 C47 C48 C49 172.4(7)
C47 C48 C49 C50 1.8(12)
C48 C49 C50 C51 0.5(12)
C49 C50 C51 C52 -1.4(12)
C48 C47 C52 C51 2.4(12)
C8 C47 C52 C51 -173.4(7)
C50 C51 C52 C47 0.0(11)
C12 C13 C53 C58 -126.5(11)
C14 C13 C53 C58 52.3(11)
C12 C13 C53 C54 62.9(14)
C14 C13 C53 C54 -118.3(10)
C58 C53 C54 C55 3.3(12)
C13 C53 C54 C55 174.2(8)
C53 C54 C55 C56 -2.7(14)
C54 C55 C56 C57 1.9(13)
C55 C56 C57 C58 -1.9(12)
C56 C57 C58 C53 3.1(14)
C54 C53 C58 C57 -3.7(12)
C13 C53 C58 C57 -174.9(9)
C19 C18 C59 C64 -132.4(9)
C17 C18 C59 C64 52.6(11)
C19 C18 C59 C60 55.2(13)
C17 C18 C59 C60 -119.8(8)
C64 C59 C60 C61 0.8(12)
C18 C59 C60 C61 173.1(7)
C59 C60 C61 C62 0.5(12)
C60 C61 C62 C63 -1.6(12)
C61 C62 C63 C64 1.3(12)
C60 C59 C64 C63 -1.1(12)
C18 C59 C64 C63 -173.4(7)
C62 C63 C64 C59 0.1(12)
